data_2224212
loop_
_publ_author_name
'Briggs, Jonathan B.'
'Jia, Wenling'
'Jazdzyk, Mika\"el D.'
'Miller, Glen P.'

_publ_section_title
;
 2,5-Dichlorothiophene 1,1-dioxide
;
_journal_coeditor_code FL2274
_journal_issue 12
_journal_name_full 'Acta Crystallographica Section E'
_journal_page_first o3258
_journal_paper_doi 10.1107/S1600536809050776
_journal_volume 65
_journal_year 2009
_chemical_formula_iupac 'C4 H2 Cl2 O2 S'
_chemical_formula_moiety 'C4 H2 Cl2 O2 S'
_chemical_formula_sum 'C4 H2 Cl2 O2 S'
_chemical_formula_weight 185.02
_chemical_name_systematic
;
2,5-Dichlorothiophene 1,1-dioxide
;
_space_group_IT_number 15
_symmetry_cell_setting monoclinic
_symmetry_space_group_name_Hall '-C 2yc'
_symmetry_space_group_name_H-M 'C 1 2/c 1'
_atom_sites_solution_hydrogens geom
_atom_sites_solution_primary direct
_atom_sites_solution_secondary difmap
_audit_creation_method SHELXL-97
_cell_angle_alpha 90.00
_cell_angle_beta 90.275(9)
_cell_angle_gamma 90.00
_cell_formula_units_Z 4
_cell_length_a 7.588(2)
_cell_length_b 10.584(3)
_cell_length_c 8.745(3)
_cell_measurement_reflns_used 1863
_cell_measurement_temperature 296(2)
_cell_measurement_theta_max 24.83
_cell_measurement_theta_min 3.30
_cell_volume 702.3(4)
_computing_cell_refinement 'SAINT (Bruker, 2007)'
_computing_data_collection 'GIS (Bruker, 2007)'
_computing_data_reduction 'SAINT (Bruker, 2007)'
_computing_molecular_graphics 'SHELXTL (Sheldrick, 2008)'
_computing_publication_material 'SHELXTL (Sheldrick, 2008)'
_computing_structure_refinement 'SHELXL97 (Sheldrick, 2008)'
_computing_structure_solution 'SHELXS97 (Sheldrick, 2008)'
_diffrn_ambient_temperature 296(2)
_diffrn_measured_fraction_theta_full 0.998
_diffrn_measured_fraction_theta_max 0.998
_diffrn_measurement_device_type 'Bruker SMART X2S'
_diffrn_measurement_method '\w scans'
_diffrn_radiation_monochromator 'doubly curved silicon crystal'
_diffrn_radiation_source 'micro-focus sealed tube'
_diffrn_radiation_type MoK\a
_diffrn_radiation_wavelength 0.71073
_diffrn_reflns_av_R_equivalents 0.0284
_diffrn_reflns_av_sigmaI/netI 0.0155
_diffrn_reflns_limit_h_max 8
_diffrn_reflns_limit_h_min -9
_diffrn_reflns_limit_k_max 12
_diffrn_reflns_limit_k_min -12
_diffrn_reflns_limit_l_max 10
_diffrn_reflns_limit_l_min -10
_diffrn_reflns_number 3352
_diffrn_reflns_theta_full 25.01
_diffrn_reflns_theta_max 25.01
_diffrn_reflns_theta_min 3.30
_exptl_absorpt_coefficient_mu 1.139
_exptl_absorpt_correction_T_max 0.7262
_exptl_absorpt_correction_T_min 0.5896
_exptl_absorpt_correction_type multi-scan
_exptl_absorpt_process_details '(SADABS; Bruker, 2007)'
_exptl_crystal_colour colourless
_exptl_crystal_density_diffrn 1.750
_exptl_crystal_density_method 'not measured'
_exptl_crystal_description block
_exptl_crystal_F_000 368
_exptl_crystal_size_max 0.50
_exptl_crystal_size_mid 0.40
_exptl_crystal_size_min 0.30
_refine_diff_density_max 0.206
_refine_diff_density_min -0.314
_refine_ls_extinction_method none
_refine_ls_goodness_of_fit_ref 1.122
_refine_ls_hydrogen_treatment constr
_refine_ls_matrix_type full
_refine_ls_number_parameters 42
_refine_ls_number_reflns 622
_refine_ls_number_restraints 0
_refine_ls_restrained_S_all 1.122
_refine_ls_R_factor_all 0.0385
_refine_ls_R_factor_gt 0.0353
_refine_ls_shift/su_max 0.013
_refine_ls_shift/su_mean 0.002
_refine_ls_structure_factor_coef Fsqd
_refine_ls_weighting_details 'calc w=1/[\s^2^(Fo^2^)+(0.0473P)^2^+0.6008P] where P=(Fo^2^+2Fc^2^)/3'
_refine_ls_weighting_scheme calc
_refine_ls_wR_factor_gt 0.0915
_refine_ls_wR_factor_ref 0.0942
_reflns_number_gt 549
_reflns_number_total 622
_reflns_threshold_expression I>2sigma(I)
_cod_data_source_file fl2274.cif
_cod_data_source_block I
_cod_original_cell_volume 702.4(3)
_cod_original_sg_symbol_H-M 'C 2/c'
_cod_database_code 2224212
_cod_database_fobs_code 2224212

loop_
_symmetry_equiv_pos_as_xyz
'x, y, z'
'-x, y, -z+1/2'
'x+1/2, y+1/2, z'
'-x+1/2, y+1/2, -z+1/2'
'-x, -y, -z'
'x, -y, z-1/2'
'-x+1/2, -y+1/2, -z'
'x+1/2, -y+1/2, z-1/2'

loop_
_atom_site_type_symbol
_atom_site_label
_atom_site_fract_x
_atom_site_fract_y
_atom_site_fract_z
_atom_site_U_iso_or_equiv
_atom_site_adp_type
_atom_site_calc_flag
_atom_site_refinement_flags
_atom_site_occupancy
_atom_site_disorder_assembly
_atom_site_disorder_group
Cl Cl1 0.32276(10) 0.08665(9) 0.07774(10) 0.0906(4) Uani d . 1 . .
S S1 0.0000 0.15554(8) 0.2500 0.0529(3) Uani d S 1 . .
O O1 -0.0844(3) 0.2242(2) 0.1299(2) 0.0779(6) Uani d . 1 . .
C C1 0.1415(3) 0.0379(3) 0.1743(3) 0.0582(6) Uani d . 1 . .
C C2 0.0827(4) -0.0754(3) 0.2059(3) 0.0677(8) Uani d . 1 . .
H H2 0.1398 -0.1490 0.1757 0.081 Uiso calc R 1 . .

loop_
_atom_site_aniso_label
_atom_site_aniso_U_11
_atom_site_aniso_U_22
_atom_site_aniso_U_33
_atom_site_aniso_U_12
_atom_site_aniso_U_13
_atom_site_aniso_U_23
Cl1 0.0634(5) 0.1157(8) 0.0932(6) 0.0154(4) 0.0365(4) 0.0078(5)
S1 0.0513(5) 0.0506(5) 0.0570(5) 0.000 0.0174(4) 0.000
O1 0.0812(13) 0.0728(12) 0.0799(13) 0.0258(11) 0.0188(10) 0.0181(10)
C1 0.0518(14) 0.0674(15) 0.0553(14) 0.0134(12) 0.0115(11) 0.0005(12)
C2 0.0788(19) 0.0587(15) 0.0657(17) 0.0167(14) 0.0042(14) -0.0020(13)

loop_
_atom_type_symbol
_atom_type_description
_atom_type_scat_dispersion_real
_atom_type_scat_dispersion_imag
_atom_type_scat_source
C C 0.0033 0.0016 'International Tables Vol C Tables 4.2.6.8 and 6.1.1.4'
H H 0.0000 0.0000 'International Tables Vol C Tables 4.2.6.8 and 6.1.1.4'
O O 0.0106 0.0060 'International Tables Vol C Tables 4.2.6.8 and 6.1.1.4'
S S 0.1246 0.1234 'International Tables Vol C Tables 4.2.6.8 and 6.1.1.4'
Cl Cl 0.1484 0.1585 'International Tables Vol C Tables 4.2.6.8 and 6.1.1.4'

loop_
_geom_angle_atom_site_label_1
_geom_angle_atom_site_label_2
_geom_angle_atom_site_label_3
_geom_angle_site_symmetry_1
_geom_angle_site_symmetry_3
_geom_angle
_geom_angle_publ_flag
O1 S1 O1 2 . 118.8(2) ?
O1 S1 C1 2 . 111.19(13) ?
O1 S1 C1 . . 110.68(12) ?
O1 S1 C1 2 2 110.68(12) ?
O1 S1 C1 . 2 111.19(13) ?
C1 S1 C1 . 2 90.87(18) ?
C2 C1 Cl1 . . 131.4(2) ?
C2 C1 S1 . . 110.9(2) ?
Cl1 C1 S1 . . 117.74(16) ?
C1 C2 C2 . 2 113.68(16) ?
C1 C2 H2 . . 123.2 ?
C2 C2 H2 2 . 123.2 ?

loop_
_geom_bond_atom_site_label_1
_geom_bond_atom_site_label_2
_geom_bond_site_symmetry_2
_geom_bond_distance
_geom_bond_publ_flag
Cl1 C1 . 1.698(3) ?
S1 O1 2 1.427(2) ?
S1 O1 . 1.427(2) ?
S1 C1 . 1.774(2) ?
S1 C1 2 1.774(2) ?
C1 C2 . 1.310(4) ?
C2 C2 2 1.476(6) ?
C2 H2 . 0.9300 ?

loop_
_geom_hbond_atom_site_label_D
_geom_hbond_atom_site_label_H
_geom_hbond_atom_site_label_A
_geom_hbond_site_symmetry_A
_geom_hbond_distance_DH
_geom_hbond_distance_HA
_geom_hbond_distance_DA
_geom_hbond_angle_DHA
C2 H2 O1 3_545 0.93 2.52 3.367(4) 152
